data_7044930
loop_
_publ_author_name
'Nakata, Norio'
'Hosoda, Narimi'
'Takahashi, Shintaro'
'Ishii, Akihiko'

_publ_section_title
;
 Chlorogermylenes and -stannylenes stabilized by diimidosulfinate ligands:
 synthesis, structures, and reactivity.
;
_journal_issue 2
_journal_name_full 'Dalton transactions (Cambridge, England : 2003)'
_journal_page_first 481
_journal_page_last 490
_journal_paper_doi 10.1039/c7dt04390b
_journal_volume 47
_journal_year 2018
_chemical_formula_moiety 'C21 H38 Cl2 N4 S2 Si3 Sn2'
_chemical_formula_sum 'C21 H38 Cl2 N4 S2 Si3 Sn2'
_chemical_formula_weight 803.22
_space_group_IT_number 2
_space_group_name_Hall '-P 1'
_space_group_name_H-M_alt 'P -1'
_symmetry_cell_setting triclinic
_symmetry_Int_Tables_number 2
_symmetry_space_group_name_Hall '-P 1'
_symmetry_space_group_name_H-M 'P -1'
_atom_sites_solution_hydrogens geom
_atom_sites_solution_primary direct
_atom_sites_solution_secondary difmap
_audit_creation_method SHELXL-97
_audit_update_record
;
2017-03-01 deposited with the CCDC.
2017-11-30 downloaded from the CCDC.
;
_cell_angle_alpha 106.544(2)
_cell_angle_beta 92.127(2)
_cell_angle_gamma 107.936(2)
_cell_formula_units_Z 2
_cell_length_a 10.5769(19)
_cell_length_b 10.7781(19)
_cell_length_c 16.372(3)
_cell_measurement_reflns_used 6388
_cell_measurement_temperature 100(2)
_cell_measurement_theta_max 27.58
_cell_measurement_theta_min 2.39
_cell_volume 1686.2(5)
_computing_cell_refinement 'Bruker SAINT'
_computing_data_collection 'Bruker APEX-II'
_computing_data_reduction 'Bruker SAINT'
_computing_molecular_graphics 'Yadokari-XG 2009 (Wakita, Nemoto et al., 2009)'
_computing_publication_material 'Yadokari-XG 2009 (Wakita, Nemoto et al., 2009)'
_computing_structure_refinement 'SHELXL-97 (Sheldrick, 1997)'
_computing_structure_solution 'SHELXS-97 (Sheldrick, 1990)'
_diffrn_ambient_temperature 100(2)
_diffrn_detector_area_resol_mean 8.333
_diffrn_measured_fraction_theta_full 0.975
_diffrn_measured_fraction_theta_max 0.975
_diffrn_measurement_device_type 'Bruker APEX-II CCD'
_diffrn_measurement_method 'phi and omega scans'
_diffrn_radiation_monochromator 'Bruker Helios multilayered confocal mirror'
_diffrn_radiation_source 'Bruker TXS fine-focus rotating anode'
_diffrn_radiation_type MoK\a
_diffrn_radiation_wavelength 0.71073
_diffrn_reflns_av_R_equivalents 0.0909
_diffrn_reflns_av_sigmaI/netI 0.0576
_diffrn_reflns_limit_h_max 8
_diffrn_reflns_limit_h_min -13
_diffrn_reflns_limit_k_max 12
_diffrn_reflns_limit_k_min -13
_diffrn_reflns_limit_l_max 18
_diffrn_reflns_limit_l_min -20
_diffrn_reflns_number 8756
_diffrn_reflns_theta_full 26.00
_diffrn_reflns_theta_max 26.00
_diffrn_reflns_theta_min 1.31
_exptl_absorpt_coefficient_mu 1.888
_exptl_absorpt_correction_T_max 0.7914
_exptl_absorpt_correction_T_min 0.6926
_exptl_absorpt_correction_type numerical
_exptl_absorpt_process_details 'SADABS (Sheldrick, 1997)'
_exptl_crystal_colour colorless
_exptl_crystal_density_diffrn 1.582
_exptl_crystal_density_meas ?
_exptl_crystal_density_method 'not measured'
_exptl_crystal_description prism
_exptl_crystal_F_000 800
_exptl_crystal_size_max 0.21
_exptl_crystal_size_mid 0.14
_exptl_crystal_size_min 0.13
_refine_diff_density_max 1.018
_refine_diff_density_min -1.078
_refine_diff_density_rms 0.109
_refine_ls_extinction_method none
_refine_ls_goodness_of_fit_ref 1.016
_refine_ls_hydrogen_treatment mixed
_refine_ls_matrix_type full
_refine_ls_number_parameters 320
_refine_ls_number_reflns 6467
_refine_ls_number_restraints 0
_refine_ls_restrained_S_all 1.016
_refine_ls_R_factor_all 0.0330
_refine_ls_R_factor_gt 0.0300
_refine_ls_shift/su_max 0.001
_refine_ls_shift/su_mean 0.000
_refine_ls_structure_factor_coef Fsqd
_refine_ls_weighting_details 'calc w=1/[\s^2^(Fo^2^)+(0.0465P)^2^+0.0114P] where P=(Fo^2^+2Fc^2^)/3'
_refine_ls_weighting_scheme calc
_refine_ls_wR_factor_gt 0.0788
_refine_ls_wR_factor_ref 0.0808
_reflns_number_gt 5815
_reflns_number_total 6467
_reflns_threshold_expression >2sigma(I)
_cod_data_source_file c7dt04390b2.cif
_cod_data_source_block naka245
_cod_depositor_comments
;
The following automatic conversions were performed:

'_exptl_crystal_density_meas' value 'not measured' was changed to '?'
- the value is perceived as not measured.

Automatic conversion script
Id: cif_fix_values 4973 2017-02-22 13:04:09Z antanas 

 Adding full bibliography for 7044927--7044934.cif.
;
_cod_database_code 7044930

loop_
_symmetry_equiv_pos_as_xyz
'x, y, z'
'-x, -y, -z'

loop_
_atom_site_label
_atom_site_type_symbol
_atom_site_fract_x
_atom_site_fract_y
_atom_site_fract_z
_atom_site_U_iso_or_equiv
_atom_site_adp_type
_atom_site_occupancy
_atom_site_symmetry_multiplicity
_atom_site_calc_flag
_atom_site_refinement_flags
Sn2 Sn 0.520963(19) 0.970052(19) 0.862600(12) 0.02080(7) Uani 1 1 d .
Sn1 Sn 0.678464(19) 0.909103(19) 0.663708(12) 0.02142(7) Uani 1 1 d .
S2 S 0.38115(7) 0.72152(7) 0.69453(5) 0.02039(15) Uani 1 1 d .
Cl1 Cl 0.65721(8) 0.67160(8) 0.57190(5) 0.03350(18) Uani 1 1 d .
Si3 Si 0.27859(9) 0.42111(8) 0.67982(6) 0.02612(18) Uani 1 1 d .
S1 S 0.83207(7) 0.94699(7) 0.85476(5) 0.02122(15) Uani 1 1 d .
Si1 Si 0.99175(9) 0.89978(9) 0.71606(6) 0.0296(2) Uani 1 1 d .
Si2 Si 0.83670(9) 1.22291(9) 0.92970(6) 0.0323(2) Uani 1 1 d .
N3 N 0.5228(2) 0.8360(2) 0.73748(15) 0.0196(5) Uani 1 1 d .
N2 N 0.7423(2) 1.0472(2) 0.88042(16) 0.0230(5) Uani 1 1 d .
N1 N 0.8387(2) 0.9054(2) 0.75288(16) 0.0227(5) Uani 1 1 d .
C13 C 0.3447(3) 0.7484(3) 0.59367(19) 0.0226(6) Uani 1 1 d .
C14 C 0.3620(3) 0.8825(3) 0.5939(2) 0.0248(6) Uani 1 1 d .
H24 H 0.3934 0.9568 0.6459 0.030 Uiso 1 1 calc R
C9 C 0.6943(3) 0.8066(3) 0.9574(2) 0.0300(7) Uani 1 1 d .
H14 H 0.7086 0.8948 0.9972 0.036 Uiso 1 1 calc R
C4 C 0.7317(3) 0.7940(3) 0.8757(2) 0.0232(6) Uani 1 1 d .
N4 N 0.3924(3) 0.5671(2) 0.66301(17) 0.0234(5) Uani 1 1 d .
H29 H 0.447(4) 0.561(3) 0.639(2) 0.019(9) Uiso 1 1 d .
C15 C 0.3330(3) 0.9061(3) 0.5177(2) 0.0297(7) Uani 1 1 d .
H25 H 0.3438 0.9968 0.5174 0.036 Uiso 1 1 calc R
C2 C 1.0014(4) 0.9532(4) 0.6177(2) 0.0400(8) Uani 1 1 d .
H4 H 0.9974 1.0465 0.6315 0.060 Uiso 1 1 calc R
H5 H 0.9260 0.8900 0.5738 0.060 Uiso 1 1 calc R
H6 H 1.0860 0.9515 0.5957 0.060 Uiso 1 1 calc R
C21 C 0.3545(4) 0.2848(3) 0.6456(2) 0.0354(8) Uani 1 1 d .
H36 H 0.4403 0.3119 0.6819 0.053 Uiso 1 1 calc R
H37 H 0.3694 0.2710 0.5854 0.053 Uiso 1 1 calc R
H38 H 0.2939 0.1992 0.6514 0.053 Uiso 1 1 calc R
C17 C 0.2691(4) 0.6645(3) 0.4421(2) 0.0391(8) Uani 1 1 d .
H27 H 0.2366 0.5899 0.3903 0.047 Uiso 1 1 calc R
C5 C 0.7097(3) 0.6666(3) 0.8163(2) 0.0288(7) Uani 1 1 d .
H10 H 0.7346 0.6588 0.7603 0.035 Uiso 1 1 calc R
C11 C 0.7304(4) 1.3021(4) 0.9998(2) 0.0383(8) Uani 1 1 d .
H18 H 0.7089 1.2580 1.0446 0.057 Uiso 1 1 calc R
H19 H 0.6472 1.2897 0.9652 0.057 Uiso 1 1 calc R
H20 H 0.7789 1.4003 1.0266 0.057 Uiso 1 1 calc R
C7 C 0.6147(4) 0.5617(4) 0.9220(3) 0.0417(9) Uani 1 1 d .
H12 H 0.5756 0.4815 0.9380 0.050 Uiso 1 1 calc R
C6 C 0.6502(4) 0.5498(3) 0.8401(3) 0.0374(8) Uani 1 1 d .
H11 H 0.6337 0.4614 0.8000 0.045 Uiso 1 1 calc R
C8 C 0.6361(4) 0.6896(4) 0.9805(2) 0.0391(8) Uani 1 1 d .
H13 H 0.6110 0.6973 1.0364 0.047 Uiso 1 1 calc R
C18 C 0.2974(4) 0.6398(3) 0.5187(2) 0.0316(7) Uani 1 1 d .
H28 H 0.2841 0.5488 0.5192 0.038 Uiso 1 1 calc R
C1 C 0.9988(4) 0.7220(4) 0.6885(3) 0.0520(11) Uani 1 1 d .
H1 H 0.9227 0.6593 0.6450 0.078 Uiso 1 1 calc R
H2 H 0.9946 0.6932 0.7402 0.078 Uiso 1 1 calc R
H3 H 1.0828 0.7201 0.6657 0.078 Uiso 1 1 calc R
Cl2 Cl 0.51631(8) 1.15721(7) 0.80083(5) 0.03057(17) Uani 1 1 d .
C16 C 0.2879(4) 0.7970(3) 0.4410(2) 0.0357(8) Uani 1 1 d .
H26 H 0.2703 0.8137 0.3885 0.043 Uiso 1 1 calc R
C20 C 0.1131(4) 0.3738(4) 0.6149(3) 0.0408(8) Uani 1 1 d .
H33 H 0.1224 0.3474 0.5536 0.061 Uiso 1 1 calc R
H34 H 0.0810 0.4525 0.6294 0.061 Uiso 1 1 calc R
H35 H 0.0486 0.2965 0.6276 0.061 Uiso 1 1 calc R
C10 C 0.8872(4) 1.3083(4) 0.8458(3) 0.0511(10) Uani 1 1 d .
H15 H 0.8069 1.3071 0.8133 0.077 Uiso 1 1 calc R
H16 H 0.9360 1.2590 0.8066 0.077 Uiso 1 1 calc R
H17 H 0.9450 1.4034 0.8735 0.077 Uiso 1 1 calc R
C19 C 0.2572(4) 0.4658(4) 0.7950(2) 0.0496(10) Uani 1 1 d .
H30 H 0.2192 0.5403 0.8094 0.074 Uiso 1 1 calc R
H31 H 0.3446 0.4955 0.8302 0.074 Uiso 1 1 calc R
H32 H 0.1966 0.3852 0.8066 0.074 Uiso 1 1 calc R
C3 C 1.1348(4) 1.0195(5) 0.7995(3) 0.0558(11) Uani 1 1 d .
H7 H 1.1310 0.9895 0.8507 0.084 Uiso 1 1 calc R
H8 H 1.1292 1.1123 0.8147 0.084 Uiso 1 1 calc R
H9 H 1.2194 1.0199 0.7770 0.084 Uiso 1 1 calc R
C12 C 0.9886(5) 1.2392(4) 0.9986(4) 0.0687(15) Uani 1 1 d .
H21 H 1.0447 1.1950 0.9631 0.103 Uiso 1 1 calc R
H22 H 0.9614 1.1946 1.0427 0.103 Uiso 1 1 calc R
H23 H 1.0396 1.3366 1.0265 0.103 Uiso 1 1 calc R

loop_
_atom_site_aniso_label
_atom_site_aniso_U_11
_atom_site_aniso_U_22
_atom_site_aniso_U_33
_atom_site_aniso_U_23
_atom_site_aniso_U_13
_atom_site_aniso_U_12
Sn2 0.02116(12) 0.02288(11) 0.01939(11) 0.00531(8) 0.00313(8) 0.00990(8)
Sn1 0.02234(12) 0.02378(12) 0.02193(12) 0.01029(8) 0.00352(8) 0.00994(8)
S2 0.0199(3) 0.0193(3) 0.0224(3) 0.0046(3) 0.0017(3) 0.0090(3)
Cl1 0.0326(4) 0.0320(4) 0.0290(4) -0.0004(3) 0.0098(3) 0.0096(3)
Si3 0.0305(5) 0.0206(4) 0.0251(4) 0.0060(3) 0.0059(3) 0.0064(3)
S1 0.0208(3) 0.0213(3) 0.0233(4) 0.0067(3) -0.0007(3) 0.0101(3)
Si1 0.0203(4) 0.0316(4) 0.0379(5) 0.0098(4) 0.0067(4) 0.0107(3)
Si2 0.0257(5) 0.0221(4) 0.0427(5) -0.0002(4) -0.0032(4) 0.0092(3)
N3 0.0196(12) 0.0195(11) 0.0192(12) 0.0043(9) 0.0012(9) 0.0074(9)
N2 0.0231(13) 0.0199(12) 0.0258(13) 0.0032(10) -0.0005(10) 0.0111(10)
N1 0.0217(13) 0.0243(12) 0.0231(13) 0.0061(10) 0.0020(10) 0.0104(10)
C13 0.0179(14) 0.0241(14) 0.0260(15) 0.0071(12) -0.0003(11) 0.0086(11)
C14 0.0256(15) 0.0241(14) 0.0252(15) 0.0039(12) 0.0004(12) 0.0127(12)
C9 0.0299(17) 0.0359(17) 0.0316(17) 0.0153(14) 0.0020(13) 0.0172(14)
C4 0.0198(14) 0.0264(15) 0.0306(16) 0.0147(12) 0.0011(12) 0.0123(12)
N4 0.0245(14) 0.0201(12) 0.0271(14) 0.0053(10) 0.0073(11) 0.0109(10)
C15 0.0328(17) 0.0244(15) 0.0328(17) 0.0074(13) -0.0043(13) 0.0134(13)
C2 0.0328(19) 0.046(2) 0.045(2) 0.0172(17) 0.0184(16) 0.0142(16)
C21 0.046(2) 0.0235(15) 0.0376(19) 0.0100(14) -0.0018(15) 0.0127(14)
C17 0.053(2) 0.0277(17) 0.0275(17) 0.0021(14) -0.0098(15) 0.0089(15)
C5 0.0270(16) 0.0272(15) 0.0372(18) 0.0126(14) 0.0036(13) 0.0135(13)
C11 0.048(2) 0.0336(18) 0.0304(18) 0.0008(14) 0.0022(15) 0.0186(16)
C7 0.037(2) 0.0365(19) 0.065(3) 0.0327(18) 0.0105(18) 0.0144(15)
C6 0.0339(19) 0.0257(16) 0.056(2) 0.0163(16) 0.0058(16) 0.0113(14)
C8 0.0308(19) 0.056(2) 0.043(2) 0.0308(18) 0.0084(15) 0.0176(16)
C18 0.0402(19) 0.0218(15) 0.0288(17) 0.0048(13) -0.0042(14) 0.0086(13)
C1 0.039(2) 0.044(2) 0.088(3) 0.025(2) 0.024(2) 0.0287(18)
Cl2 0.0355(4) 0.0231(3) 0.0340(4) 0.0061(3) -0.0057(3) 0.0147(3)
C16 0.044(2) 0.0333(17) 0.0293(17) 0.0098(14) -0.0065(15) 0.0133(15)
C20 0.0298(19) 0.0332(18) 0.055(2) 0.0108(17) 0.0039(16) 0.0073(14)
C10 0.050(2) 0.0302(19) 0.071(3) 0.0156(19) 0.024(2) 0.0083(17)
C19 0.053(3) 0.053(2) 0.0307(19) 0.0072(17) 0.0172(17) 0.0061(19)
C3 0.025(2) 0.071(3) 0.057(3) 0.009(2) 0.0004(18) 0.0078(19)
C12 0.045(3) 0.046(2) 0.092(4) -0.016(2) -0.036(2) 0.023(2)

loop_
_atom_type_symbol
_atom_type_description
_atom_type_scat_dispersion_real
_atom_type_scat_dispersion_imag
_atom_type_scat_source
C C 0.0033 0.0016 'International Tables Vol C Tables 4.2.6.8 and 6.1.1.4'
H H 0.0000 0.0000 'International Tables Vol C Tables 4.2.6.8 and 6.1.1.4'
N N 0.0061 0.0033 'International Tables Vol C Tables 4.2.6.8 and 6.1.1.4'
Si Si 0.0817 0.0704 'International Tables Vol C Tables 4.2.6.8 and 6.1.1.4'
S S 0.1246 0.1234 'International Tables Vol C Tables 4.2.6.8 and 6.1.1.4'
Cl Cl 0.1484 0.1585 'International Tables Vol C Tables 4.2.6.8 and 6.1.1.4'
Sn Sn -0.6537 1.4246 'International Tables Vol C Tables 4.2.6.8 and 6.1.1.4'

loop_
_geom_angle_atom_site_label_1
_geom_angle_atom_site_label_2
_geom_angle_atom_site_label_3
_geom_angle
N3 Sn2 N2 89.21(9)
N3 Sn2 Cl2 91.28(6)
N2 Sn2 Cl2 90.16(6)
N3 Sn1 N1 92.99(9)
N3 Sn1 Cl1 93.37(6)
N1 Sn1 Cl1 89.86(6)
N3 S2 N4 111.88(13)
N3 S2 C13 104.98(13)
N4 S2 C13 102.20(13)
N4 Si3 C21 105.47(15)
N4 Si3 C19 107.79(16)
C21 Si3 C19 113.50(19)
N4 Si3 C20 109.87(15)
C21 Si3 C20 111.50(16)
C19 Si3 C20 108.58(19)
N1 S1 N2 110.08(13)
N1 S1 C4 106.55(14)
N2 S1 C4 102.59(13)
N1 Si1 C2 107.57(14)
N1 Si1 C3 110.17(16)
C2 Si1 C3 109.6(2)
N1 Si1 C1 110.64(15)
C2 Si1 C1 108.90(19)
C3 Si1 C1 109.9(2)
N2 Si2 C11 107.51(15)
N2 Si2 C12 109.80(16)
C11 Si2 C12 108.2(2)
N2 Si2 C10 110.09(16)
C11 Si2 C10 111.33(17)
C12 Si2 C10 109.9(3)
S2 N3 Sn2 114.32(12)
S2 N3 Sn1 123.18(13)
Sn2 N3 Sn1 118.00(11)
S1 N2 Si2 114.51(15)
S1 N2 Sn2 122.97(13)
Si2 N2 Sn2 122.43(12)
S1 N1 Si1 118.84(15)
S1 N1 Sn1 120.28(13)
Si1 N1 Sn1 118.95(13)
C18 C13 C14 120.7(3)
C18 C13 S2 121.2(2)
C14 C13 S2 118.1(2)
C15 C14 C13 119.4(3)
C8 C9 C4 119.5(3)
C5 C4 C9 121.2(3)
C5 C4 S1 120.2(2)
C9 C4 S1 117.9(2)
S2 N4 Si3 124.83(17)
C14 C15 C16 120.4(3)
C16 C17 C18 120.4(3)
C4 C5 C6 118.6(3)
C8 C7 C6 120.3(3)
C7 C6 C5 120.5(3)
C7 C8 C9 119.8(3)
C13 C18 C17 119.6(3)
C17 C16 C15 119.5(3)

loop_
_geom_bond_atom_site_label_1
_geom_bond_atom_site_label_2
_geom_bond_distance
Sn2 N3 2.149(2)
Sn2 N2 2.207(3)
Sn2 Cl2 2.5126(8)
Sn1 N3 2.164(2)
Sn1 N1 2.213(2)
Sn1 Cl1 2.5083(9)
S2 N3 1.597(2)
S2 N4 1.639(2)
S2 C13 1.804(3)
Si3 N4 1.762(3)
Si3 C21 1.846(3)
Si3 C19 1.850(4)
Si3 C20 1.859(4)
S1 N1 1.609(3)
S1 N2 1.627(2)
S1 C4 1.799(3)
Si1 N1 1.761(3)
Si1 C2 1.855(4)
Si1 C3 1.860(4)
Si1 C1 1.865(4)
Si2 N2 1.772(3)
Si2 C11 1.854(3)
Si2 C12 1.861(4)
Si2 C10 1.868(4)
C13 C18 1.380(4)
C13 C14 1.399(4)
C14 C15 1.384(4)
C9 C8 1.387(5)
C9 C4 1.390(4)
C4 C5 1.382(4)
C15 C16 1.398(5)
C17 C16 1.386(5)
C17 C18 1.394(5)
C5 C6 1.394(5)
C7 C8 1.381(5)
C7 C6 1.387(5)

loop_
_geom_torsion_atom_site_label_1
_geom_torsion_atom_site_label_2
_geom_torsion_atom_site_label_3
_geom_torsion_atom_site_label_4
_geom_torsion
N4 S2 N3 Sn2 -127.47(14)
C13 S2 N3 Sn2 122.46(13)
N4 S2 N3 Sn1 76.87(17)
C13 S2 N3 Sn1 -33.20(17)
N2 Sn2 N3 S2 167.80(13)
Cl2 Sn2 N3 S2 -102.06(12)
N2 Sn2 N3 Sn1 -35.20(12)
Cl2 Sn2 N3 Sn1 54.94(10)
N1 Sn1 N3 S2 -136.99(15)
Cl1 Sn1 N3 S2 -46.95(14)
N1 Sn1 N3 Sn2 68.19(12)
Cl1 Sn1 N3 Sn2 158.23(10)
N1 S1 N2 Si2 -103.26(16)
C4 S1 N2 Si2 143.63(16)
N1 S1 N2 Sn2 80.17(18)
C4 S1 N2 Sn2 -32.94(18)
C11 Si2 N2 S1 -152.47(17)
C12 Si2 N2 S1 -35.0(3)
C10 Si2 N2 S1 86.1(2)
C11 Si2 N2 Sn2 24.1(2)
C12 Si2 N2 Sn2 141.6(2)
C10 Si2 N2 Sn2 -97.3(2)
N3 Sn2 N2 S1 -43.95(16)
Cl2 Sn2 N2 S1 -135.23(15)
N3 Sn2 N2 Si2 139.75(15)
Cl2 Sn2 N2 Si2 48.47(14)
N2 S1 N1 Si1 139.48(15)
C4 S1 N1 Si1 -109.98(16)
N2 S1 N1 Sn1 -24.53(19)
C4 S1 N1 Sn1 86.01(16)
C2 Si1 N1 S1 -146.58(18)
C3 Si1 N1 S1 -27.2(2)
C1 Si1 N1 S1 94.6(2)
C2 Si1 N1 Sn1 17.65(19)
C3 Si1 N1 Sn1 137.07(19)
C1 Si1 N1 Sn1 -101.2(2)
N3 Sn1 N1 S1 -36.83(15)
Cl1 Sn1 N1 S1 -130.20(14)
N3 Sn1 N1 Si1 159.17(14)
Cl1 Sn1 N1 Si1 65.80(13)
N3 S2 C13 C18 134.9(3)
N4 S2 C13 C18 18.0(3)
N3 S2 C13 C14 -46.9(3)
N4 S2 C13 C14 -163.8(2)
C18 C13 C14 C15 -0.9(5)
S2 C13 C14 C15 -179.1(2)
C8 C9 C4 C5 1.2(5)
C8 C9 C4 S1 -169.6(3)
N1 S1 C4 C5 18.2(3)
N2 S1 C4 C5 133.8(2)
N1 S1 C4 C9 -170.9(2)
N2 S1 C4 C9 -55.2(3)
N3 S2 N4 Si3 135.70(18)
C13 S2 N4 Si3 -112.48(19)
C21 Si3 N4 S2 -171.91(19)
C19 Si3 N4 S2 -50.4(3)
C20 Si3 N4 S2 67.8(2)
C13 C14 C15 C16 -0.5(5)
C9 C4 C5 C6 -0.8(4)
S1 C4 C5 C6 169.9(2)
C8 C7 C6 C5 1.1(5)
C4 C5 C6 C7 -0.4(5)
C6 C7 C8 C9 -0.6(5)
C4 C9 C8 C7 -0.6(5)
C14 C13 C18 C17 1.3(5)
S2 C13 C18 C17 179.4(3)
C16 C17 C18 C13 -0.2(6)
C18 C17 C16 C15 -1.3(6)
C14 C15 C16 C17 1.7(5)
